data_4071964
loop_
_publ_author_name
'Han, Ying-Feng'
'Jia, Wei-Guo'
'Lin, Yue-Jian'
'Jin, Guo-Xin'

_publ_section_title
;
 Stepwise Formation of Molecular Rectangles of Half-Sandwich Rhodium and
 Ruthenium Complexes Containing Bridging Chloranilate Ligands
;
_journal_issue 19
_journal_name_full Organometallics
_journal_page_first 5002
_journal_paper_doi 10.1021/om800490s
_journal_volume 27
_journal_year 2008
_chemical_formula_sum 'C76 H76 Cl4 F12 N4 O20 Rh4 S4'
_chemical_formula_weight 2275.09
_chemical_name_systematic
; 
 ? 
;
_space_group_IT_number 14
_symmetry_cell_setting monoclinic
_symmetry_space_group_name_Hall '-P 2ybc'
_symmetry_space_group_name_H-M 'P 1 21/c 1'
_atom_sites_solution_hydrogens geom
_atom_sites_solution_primary direct
_atom_sites_solution_secondary difmap
_audit_creation_method SHELXL-97
_cell_angle_alpha 90.00
_cell_angle_beta 92.407(7)
_cell_angle_gamma 90.00
_cell_formula_units_Z 2
_cell_length_a 16.385(9)
_cell_length_b 18.966(10)
_cell_length_c 16.274(9)
_cell_measurement_reflns_used 923
_cell_measurement_temperature 173(2)
_cell_measurement_theta_max 24.376
_cell_measurement_theta_min 2.482
_cell_volume 5053(5)
_computing_cell_refinement 'Bruker SMART'
_computing_data_collection 'Bruker SMART'
_computing_data_reduction 'Bruker SHELXTL'
_computing_molecular_graphics 'Bruker SHELXTL'
_computing_publication_material 'Bruker SHELXTL'
_computing_structure_refinement 'SHELXL-97 (Sheldrick, 1997)'
_computing_structure_solution 'SHELXS-97 (Sheldrick, 1990)'
_diffrn_ambient_temperature 293(2)
_diffrn_measured_fraction_theta_full 0.986
_diffrn_measured_fraction_theta_max 0.986
_diffrn_measurement_device_type 'CCD area detector'
_diffrn_measurement_method 'phi and omega scans'
_diffrn_radiation_monochromator graphite
_diffrn_radiation_source 'fine-focus sealed tube'
_diffrn_radiation_type MoK\a
_diffrn_radiation_wavelength 0.71073
_diffrn_reflns_av_R_equivalents 0.0978
_diffrn_reflns_av_sigmaI/netI 0.1073
_diffrn_reflns_limit_h_max 17
_diffrn_reflns_limit_h_min -19
_diffrn_reflns_limit_k_max 22
_diffrn_reflns_limit_k_min -22
_diffrn_reflns_limit_l_max 19
_diffrn_reflns_limit_l_min -18
_diffrn_reflns_number 19938
_diffrn_reflns_theta_full 25.01
_diffrn_reflns_theta_max 25.01
_diffrn_reflns_theta_min 1.64
_diffrn_standards_decay_% 6.86
_exptl_absorpt_coefficient_mu 0.913
_exptl_absorpt_correction_T_max 0.9142
_exptl_absorpt_correction_T_min 0.8752
_exptl_absorpt_correction_type multi-scan
_exptl_absorpt_process_details sadabs
_exptl_crystal_colour green
_exptl_crystal_density_diffrn 1.495
_exptl_crystal_density_method 'not measured'
_exptl_crystal_description prism
_exptl_crystal_F_000 2280
_exptl_crystal_size_max 0.15
_exptl_crystal_size_mid 0.12
_exptl_crystal_size_min 0.10
_refine_diff_density_max 1.576
_refine_diff_density_min -2.172
_refine_diff_density_rms 0.158
_refine_ls_extinction_method none
_refine_ls_goodness_of_fit_ref 1.024
_refine_ls_hydrogen_treatment constr
_refine_ls_matrix_type full
_refine_ls_number_parameters 451
_refine_ls_number_reflns 8784
_refine_ls_number_restraints 0
_refine_ls_restrained_S_all 1.024
_refine_ls_R_factor_all 0.1617
_refine_ls_R_factor_gt 0.0964
_refine_ls_shift/su_max 0.006
_refine_ls_shift/su_mean 0.000
_refine_ls_structure_factor_coef Fsqd
_refine_ls_weighting_details 'calc w=1/[\s^2^(Fo^2^)+(0.1640P)^2^+0.0000P] where P=(Fo^2^+2Fc^2^)/3'
_refine_ls_weighting_scheme calc
_refine_ls_wR_factor_gt 0.2460
_refine_ls_wR_factor_ref 0.2867
_reflns_number_gt 4480
_reflns_number_total 8784
_reflns_threshold_expression >2sigma(I)
_cod_data_source_file om800490s_si_001.cif
_cod_data_source_block complex_3b
_cod_depositor_comments
;
The following automatic conversions were performed:

'_symmetry_cell_setting' value 'Monoclinic' changed to 'monoclinic'
according to /home/saulius/struct/CIF-dictionaries/cif_core.dic
dictionary named 'cif_core.dic' version 2.4.1 from 2010-06-29.

Automatic conversion script
Id: cif_fix_values 1715 2011-07-08 13:25:40Z adriana 
;
_cod_original_sg_symbol_H-M P2(1)/c
_cod_database_code 4071964

loop_
_symmetry_equiv_pos_as_xyz
'x, y, z'
'-x, y+1/2, -z+1/2'
'-x, -y, -z'
'x, -y-1/2, z-1/2'

loop_
_atom_site_label
_atom_site_type_symbol
_atom_site_fract_x
_atom_site_fract_y
_atom_site_fract_z
_atom_site_U_iso_or_equiv
_atom_site_adp_type
_atom_site_occupancy
_atom_site_symmetry_multiplicity
_atom_site_calc_flag
_atom_site_refinement_flags
Rh1 Rh 0.25575(5) 0.26353(5) 0.18375(6) 0.0483(3) Uani 1 1 d .
Rh2 Rh 0.71179(5) 0.17916(5) 0.05435(6) 0.0545(3) Uani 1 1 d .
Cl1 Cl 0.41566(16) 0.16471(17) -0.05419(18) 0.0637(8) Uani 1 1 d .
Cl2 Cl 0.55129(18) 0.2771(2) 0.28999(19) 0.0849(11) Uani 1 1 d .
O1 O 0.3791(4) 0.2695(3) 0.2259(4) 0.0427(16) Uani 1 1 d .
O2 O 0.3223(3) 0.2250(3) 0.0829(4) 0.0434(16) Uani 1 1 d .
O3 O 0.5877(4) 0.1694(3) 0.0103(4) 0.0433(16) Uani 1 1 d .
O4 O 0.6449(4) 0.2110(4) 0.1544(5) 0.059(2) Uani 1 1 d .
N1 N 0.7027(5) 0.2865(4) 0.0203(7) 0.057(3) Uani 1 1 d .
N2 N 0.7290(5) 0.6333(4) -0.1341(6) 0.051(2) Uani 1 1 d .
C1 C 0.4319(6) 0.2468(5) 0.1788(6) 0.036(2) Uani 1 1 d .
C2 C 0.3988(5) 0.2202(4) 0.0950(6) 0.035(2) Uani 1 1 d .
C3 C 0.4527(5) 0.1943(4) 0.0379(6) 0.033(2) Uani 1 1 d .
C4 C 0.5365(6) 0.1916(4) 0.0585(6) 0.037(2) Uani 1 1 d .
C5 C 0.5674(5) 0.2178(5) 0.1415(6) 0.043(2) Uani 1 1 d .
C6 C 0.5152(6) 0.2475(6) 0.1964(7) 0.051(3) Uani 1 1 d .
C7 C 0.6818(7) 0.3014(6) -0.0609(7) 0.056(3) Uani 1 1 d .
H7 H 0.6665 0.2649 -0.0965 0.067 Uiso 1 1 calc R
C8 C 0.6835(7) 0.3693(6) -0.0895(8) 0.065(3) Uani 1 1 d .
H8 H 0.6682 0.3781 -0.1443 0.078 Uiso 1 1 calc R
C9 C 0.7075(7) 0.4256(6) -0.0391(7) 0.057(3) Uani 1 1 d .
C10 C 0.7267(10) 0.4083(7) 0.0408(8) 0.085(5) Uani 1 1 d .
H10 H 0.7418 0.4428 0.0792 0.101 Uiso 1 1 calc R
C11 C 0.7232(6) 0.3380(6) 0.0631(6) 0.047(3) Uiso 1 1 d .
H11 H 0.7383 0.3281 0.1177 0.056 Uiso 1 1 calc R
C12 C 0.7146(6) 0.4975(5) -0.0711(6) 0.049(3) Uani 1 1 d .
C13 C 0.6679(7) 0.5197(6) -0.1398(7) 0.059(3) Uani 1 1 d .
H13 H 0.6294 0.4899 -0.1651 0.071 Uiso 1 1 calc R
C14 C 0.6805(7) 0.5885(6) -0.1704(7) 0.059(3) Uani 1 1 d .
H14 H 0.6525 0.6020 -0.2187 0.071 Uiso 1 1 calc R
C15 C 0.7723(6) 0.6138(6) -0.0672(7) 0.059(3) Uani 1 1 d .
H15 H 0.8079 0.6463 -0.0421 0.070 Uiso 1 1 calc R
C16 C 0.7668(7) 0.5470(5) -0.0330(7) 0.056(3) Uani 1 1 d .
H16 H 0.7974 0.5353 0.0145 0.068 Uiso 1 1 calc R
C17 C 0.1934(6) 0.1695(6) 0.2101(7) 0.053(3) Uani 1 1 d .
C18 C 0.1376(7) 0.2165(8) 0.1628(7) 0.067(4) Uani 1 1 d .
C19 C 0.1298(8) 0.2761(6) 0.2158(8) 0.069(4) Uani 1 1 d .
C20 C 0.1803(8) 0.2697(7) 0.2863(8) 0.068(3) Uiso 1 1 d .
C21 C 0.2151(7) 0.2032(8) 0.2852(7) 0.070(4) Uani 1 1 d .
C22 C 0.2160(13) 0.0957(7) 0.1789(12) 0.132(7) Uani 1 1 d .
H22A H 0.2743 0.0923 0.1753 0.198 Uiso 1 1 calc R
H22B H 0.1904 0.0881 0.1255 0.198 Uiso 1 1 calc R
H22C H 0.1976 0.0606 0.2163 0.198 Uiso 1 1 calc R
C23 C 0.1014(10) 0.2006(10) 0.0843(10) 0.117(6) Uani 1 1 d .
H23A H 0.0543 0.1714 0.0906 0.176 Uiso 1 1 calc R
H23B H 0.1402 0.1761 0.0521 0.176 Uiso 1 1 calc R
H23C H 0.0853 0.2436 0.0570 0.176 Uiso 1 1 calc R
C24 C 0.0747(9) 0.3355(9) 0.1964(12) 0.130(7) Uani 1 1 d .
H24A H 0.0203 0.3236 0.2112 0.195 Uiso 1 1 calc R
H24B H 0.0749 0.3454 0.1386 0.195 Uiso 1 1 calc R
H24C H 0.0929 0.3764 0.2268 0.195 Uiso 1 1 calc R
C25 C 0.1851(11) 0.3210(10) 0.3585(13) 0.149(9) Uani 1 1 d .
H25A H 0.1340 0.3209 0.3854 0.224 Uiso 1 1 calc R
H25B H 0.1961 0.3676 0.3388 0.224 Uiso 1 1 calc R
H25C H 0.2280 0.3067 0.3969 0.224 Uiso 1 1 calc R
C26 C 0.2753(11) 0.1723(10) 0.3494(11) 0.137(8) Uani 1 1 d .
H26A H 0.3153 0.2073 0.3653 0.206 Uiso 1 1 calc R
H26B H 0.3021 0.1322 0.3265 0.206 Uiso 1 1 calc R
H26C H 0.2465 0.1579 0.3967 0.206 Uiso 1 1 calc R
C27 C 0.7484(7) 0.0721(7) 0.0338(10) 0.076(4) Uani 1 1 d .
C28 C 0.7811(8) 0.0942(8) 0.1160(10) 0.081(4) Uani 1 1 d .
C29 C 0.8306(7) 0.1557(8) 0.0984(9) 0.072(4) Uani 1 1 d .
C30 C 0.8343(7) 0.1642(7) 0.0135(9) 0.071(4) Uani 1 1 d .
C31 C 0.7792(9) 0.1192(8) -0.0276(10) 0.082(4) Uani 1 1 d .
C32 C 0.6909(12) 0.0108(8) 0.0181(19) 0.214(14) Uani 1 1 d .
H32A H 0.6412 0.0275 -0.0087 0.321 Uiso 1 1 calc R
H32B H 0.6786 -0.0108 0.0695 0.321 Uiso 1 1 calc R
H32C H 0.7161 -0.0232 -0.0164 0.321 Uiso 1 1 calc R
C33 C 0.7679(13) 0.0649(13) 0.1959(14) 0.217(15) Uani 1 1 d .
H33A H 0.7895 0.0179 0.1988 0.326 Uiso 1 1 calc R
H33B H 0.7104 0.0638 0.2050 0.326 Uiso 1 1 calc R
H33C H 0.7951 0.0936 0.2373 0.326 Uiso 1 1 calc R
C34 C 0.8771(9) 0.1956(10) 0.1636(12) 0.134(7) Uani 1 1 d .
H34A H 0.9230 0.1681 0.1834 0.201 Uiso 1 1 calc R
H34B H 0.8422 0.2052 0.2082 0.201 Uiso 1 1 calc R
H34C H 0.8960 0.2392 0.1413 0.201 Uiso 1 1 calc R
C35 C 0.8824(9) 0.2202(9) -0.0245(13) 0.130(8) Uani 1 1 d .
H35A H 0.8471 0.2587 -0.0403 0.195 Uiso 1 1 calc R
H35B H 0.9075 0.2018 -0.0723 0.195 Uiso 1 1 calc R
H35C H 0.9240 0.2366 0.0142 0.195 Uiso 1 1 calc R
C36 C 0.7666(13) 0.1077(12) -0.1104(12) 0.163(10) Uani 1 1 d .
H36A H 0.7752 0.1509 -0.1397 0.244 Uiso 1 1 calc R
H36B H 0.7116 0.0918 -0.1213 0.244 Uiso 1 1 calc R
H36C H 0.8041 0.0726 -0.1281 0.244 Uiso 1 1 calc R
S1 S 0.9759(6) 0.9869(5) 0.0407(7) 0.149(4) Uani 0.50 1 d P
O5 O 0.8981(10) 0.9679(8) 0.0248(14) 0.229(8) Uani 0.50 1 d P
O6 O 0.9744(9) 1.0450(9) 0.0926(11) 0.213(8) Uani 0.50 1 d P
O7 O 1.0135(11) 0.9293(9) 0.0701(14) 0.259(10) Uani 0.50 1 d P
C37 C 0.9759(6) 0.9869(5) 0.0407(7) 0.149(4) Uani 0.50 1 d P
F1 F 0.8981(10) 0.9679(8) 0.0248(14) 0.229(8) Uani 0.50 1 d P
F2 F 0.9744(9) 1.0450(9) 0.0926(11) 0.213(8) Uani 0.50 1 d P
F3 F 1.0135(11) 0.9293(9) 0.0701(14) 0.259(10) Uani 0.50 1 d P

loop_
_atom_site_aniso_label
_atom_site_aniso_U_11
_atom_site_aniso_U_22
_atom_site_aniso_U_33
_atom_site_aniso_U_23
_atom_site_aniso_U_13
_atom_site_aniso_U_12
Rh1 0.0371(5) 0.0481(5) 0.0602(6) 0.0015(4) 0.0076(4) 0.0024(4)
Rh2 0.0363(5) 0.0491(6) 0.0785(7) 0.0075(5) 0.0063(4) 0.0083(4)
Cl1 0.0478(15) 0.083(2) 0.0604(19) -0.0206(16) 0.0012(13) 0.0002(14)
Cl2 0.0501(17) 0.159(4) 0.0446(19) -0.019(2) -0.0087(13) 0.0161(19)
O1 0.044(4) 0.061(4) 0.024(4) -0.003(3) 0.016(3) 0.013(3)
O2 0.026(3) 0.055(4) 0.049(4) -0.006(3) -0.002(3) 0.003(3)
O3 0.044(4) 0.050(4) 0.037(4) -0.009(3) 0.013(3) 0.007(3)
O4 0.024(3) 0.081(5) 0.073(5) -0.008(4) 0.003(3) 0.011(3)
N1 0.048(5) 0.024(4) 0.099(8) 0.014(5) 0.021(5) 0.004(4)
N2 0.049(5) 0.041(5) 0.062(6) 0.005(4) -0.005(4) -0.001(4)
C1 0.042(5) 0.032(5) 0.034(6) 0.004(4) 0.012(4) 0.007(4)
C2 0.040(5) 0.018(5) 0.047(6) 0.011(4) 0.006(4) -0.003(4)
C3 0.028(4) 0.023(5) 0.050(6) -0.005(4) 0.014(4) 0.001(3)
C4 0.061(6) 0.021(5) 0.031(6) 0.000(4) 0.019(5) -0.004(4)
C5 0.036(5) 0.038(6) 0.055(7) 0.010(5) -0.007(5) 0.006(4)
C6 0.037(6) 0.056(7) 0.059(7) -0.005(5) -0.001(5) 0.004(5)
C7 0.078(8) 0.052(7) 0.037(7) -0.009(5) -0.003(6) -0.017(6)
C8 0.070(8) 0.057(8) 0.066(8) 0.008(6) -0.023(6) -0.008(6)
C9 0.063(7) 0.050(7) 0.057(8) 0.004(6) -0.008(6) 0.007(5)
C10 0.151(14) 0.055(8) 0.047(8) -0.015(6) -0.008(8) 0.027(8)
C12 0.047(6) 0.044(6) 0.055(7) 0.005(5) -0.002(5) 0.004(5)
C13 0.063(7) 0.042(6) 0.072(8) 0.002(6) -0.006(6) -0.002(5)
C14 0.058(7) 0.078(9) 0.040(7) 0.017(6) -0.020(5) 0.004(6)
C15 0.050(6) 0.050(7) 0.074(9) -0.003(6) -0.013(6) -0.019(5)
C16 0.057(7) 0.045(7) 0.066(8) -0.004(6) -0.012(5) 0.005(5)
C17 0.049(6) 0.055(7) 0.056(8) 0.010(6) 0.014(5) -0.003(5)
C18 0.053(7) 0.115(11) 0.035(7) -0.013(7) 0.024(5) -0.012(7)
C19 0.071(8) 0.061(8) 0.079(10) -0.002(7) 0.035(7) -0.001(6)
C21 0.060(7) 0.124(11) 0.029(6) 0.033(7) 0.019(5) -0.039(8)
C22 0.164(18) 0.040(8) 0.20(2) -0.002(10) 0.055(15) -0.015(10)
C23 0.087(11) 0.155(16) 0.110(14) -0.026(12) 0.009(10) -0.052(11)
C24 0.076(10) 0.131(15) 0.185(19) 0.036(13) 0.034(11) 0.064(10)
C25 0.104(14) 0.157(18) 0.19(2) -0.096(16) 0.070(13) -0.051(12)
C26 0.105(13) 0.154(17) 0.150(17) 0.096(14) -0.037(12) -0.053(12)
C27 0.054(7) 0.067(9) 0.110(12) 0.015(8) 0.037(8) 0.025(6)
C28 0.067(9) 0.076(10) 0.100(12) 0.007(9) 0.000(8) 0.023(7)
C29 0.040(6) 0.097(10) 0.077(10) -0.003(8) -0.003(6) 0.010(6)
C30 0.045(7) 0.080(9) 0.088(11) 0.007(8) 0.013(6) 0.020(6)
C31 0.075(9) 0.092(11) 0.080(11) -0.025(9) 0.013(8) 0.026(8)
C32 0.106(15) 0.030(9) 0.50(5) -0.002(16) 0.00(2) -0.005(9)
C33 0.17(2) 0.26(3) 0.22(2) 0.21(2) 0.121(17) 0.15(2)
C34 0.049(9) 0.151(17) 0.20(2) -0.009(15) -0.031(11) -0.005(10)
C35 0.066(10) 0.102(13) 0.23(2) 0.072(13) 0.057(12) 0.010(9)
C36 0.155(19) 0.19(2) 0.138(18) -0.076(16) -0.038(14) 0.107(17)
S1 0.108(7) 0.081(6) 0.258(14) -0.037(7) 0.027(7) 0.022(5)
O5 0.122(12) 0.167(14) 0.40(3) -0.060(15) 0.043(14) -0.011(10)
O6 0.130(11) 0.199(16) 0.31(2) -0.104(15) 0.054(12) 0.021(11)
O7 0.191(16) 0.169(15) 0.42(3) 0.056(16) 0.017(17) 0.085(13)
C37 0.108(7) 0.081(6) 0.258(14) -0.037(7) 0.027(7) 0.022(5)
F1 0.122(12) 0.167(14) 0.40(3) -0.060(15) 0.043(14) -0.011(10)
F2 0.130(11) 0.199(16) 0.31(2) -0.104(15) 0.054(12) 0.021(11)
F3 0.191(16) 0.169(15) 0.42(3) 0.056(16) 0.017(17) 0.085(13)

loop_
_atom_type_symbol
_atom_type_description
_atom_type_scat_dispersion_real
_atom_type_scat_dispersion_imag
_atom_type_scat_source
C C 0.0033 0.0016 'International Tables Vol C Tables 4.2.6.8 and 6.1.1.4'
H H 0.0000 0.0000 'International Tables Vol C Tables 4.2.6.8 and 6.1.1.4'
N N 0.0061 0.0033 'International Tables Vol C Tables 4.2.6.8 and 6.1.1.4'
O O 0.0106 0.0060 'International Tables Vol C Tables 4.2.6.8 and 6.1.1.4'
F F 0.0171 0.0103 'International Tables Vol C Tables 4.2.6.8 and 6.1.1.4'
S S 0.1246 0.1234 'International Tables Vol C Tables 4.2.6.8 and 6.1.1.4'
Cl Cl 0.1484 0.1585 'International Tables Vol C Tables 4.2.6.8 and 6.1.1.4'
Rh Rh -1.1178 0.9187 'International Tables Vol C Tables 4.2.6.8 and 6.1.1.4'

loop_
_geom_angle_atom_site_label_1
_geom_angle_atom_site_label_2
_geom_angle_atom_site_label_3
_geom_angle
_geom_angle_site_symmetry_1
_geom_angle_site_symmetry_3
C17 Rh1 O1 116.4(4) . .
C17 Rh1 C20 65.4(5) . .
O1 Rh1 C20 108.9(4) . .
C17 Rh1 N2 156.5(4) . 3_665
O1 Rh1 N2 87.1(3) . 3_665
C20 Rh1 N2 109.2(4) . 3_665
C17 Rh1 O2 97.7(4) . .
O1 Rh1 O2 75.8(2) . .
C20 Rh1 O2 162.9(4) . .
N2 Rh1 O2 87.2(3) 3_665 .
C17 Rh1 C21 38.8(4) . .
O1 Rh1 C21 95.9(4) . .
C20 Rh1 C21 37.9(5) . .
N2 Rh1 C21 145.9(5) 3_665 .
O2 Rh1 C21 126.6(5) . .
C17 Rh1 C18 40.5(5) . .
O1 Rh1 C18 156.8(4) . .
C20 Rh1 C18 66.2(5) . .
N2 Rh1 C18 116.1(4) 3_665 .
O2 Rh1 C18 102.8(3) . .
C21 Rh1 C18 65.9(5) . .
C17 Rh1 C19 64.5(4) . .
O1 Rh1 C19 145.7(4) . .
C20 Rh1 C19 37.9(5) . .
N2 Rh1 C19 96.8(4) 3_665 .
O2 Rh1 C19 138.3(4) . .
C21 Rh1 C19 62.7(5) . .
C18 Rh1 C19 38.8(5) . .
O4 Rh2 C29 107.8(4) . .
O4 Rh2 C31 163.3(5) . .
C29 Rh2 C31 66.2(6) . .
O4 Rh2 N1 83.8(3) . .
C29 Rh2 N1 110.4(5) . .
C31 Rh2 N1 112.9(5) . .
O4 Rh2 O3 76.3(2) . .
C29 Rh2 O3 162.7(4) . .
C31 Rh2 O3 105.0(5) . .
N1 Rh2 O3 86.6(3) . .
O4 Rh2 C27 123.6(4) . .
C29 Rh2 C27 65.9(5) . .
C31 Rh2 C27 39.8(5) . .
N1 Rh2 C27 152.5(5) . .
O3 Rh2 C27 97.7(4) . .
O4 Rh2 C30 143.4(4) . .
C29 Rh2 C30 38.2(5) . .
C31 Rh2 C30 38.2(5) . .
N1 Rh2 C30 95.9(4) . .
O3 Rh2 C30 140.3(4) . .
C27 Rh2 C30 63.8(5) . .
O4 Rh2 C28 97.8(5) . .
C29 Rh2 C28 39.7(5) . .
C31 Rh2 C28 67.4(6) . .
N1 Rh2 C28 149.1(5) . .
O3 Rh2 C28 123.9(4) . .
C27 Rh2 C28 39.9(5) . .
C30 Rh2 C28 64.8(5) . .
C1 O1 Rh1 117.3(6) . .
C2 O2 Rh1 116.1(6) . .
C4 O3 Rh2 114.6(6) . .
C5 O4 Rh2 116.7(7) . .
C11 N1 C7 115.3(9) . .
C11 N1 Rh2 126.8(9) . .
C7 N1 Rh2 117.3(7) . .
C14 N2 C15 119.3(9) . .
C14 N2 Rh1 120.7(7) . 3_665
C15 N2 Rh1 120.0(7) . 3_665
O1 C1 C6 124.8(9) . .
O1 C1 C2 115.4(8) . .
C6 C1 C2 119.8(8) . .
O2 C2 C3 124.8(9) . .
O2 C2 C1 115.3(8) . .
C3 C2 C1 119.9(8) . .
C2 C3 C4 119.6(9) . .
C2 C3 Cl1 119.6(7) . .
C4 C3 Cl1 120.7(7) . .
O3 C4 C3 122.8(9) . .
O3 C4 C5 117.8(9) . .
C3 C4 C5 119.4(8) . .
O4 C5 C6 124.7(9) . .
O4 C5 C4 113.9(9) . .
C6 C5 C4 121.4(8) . .
C1 C6 C5 119.6(9) . .
C1 C6 Cl2 119.4(8) . .
C5 C6 Cl2 120.7(8) . .
C8 C7 N1 120.6(10) . .
C7 C8 C9 121.9(11) . .
C10 C9 C8 115.2(11) . .
C10 C9 C12 122.9(11) . .
C8 C9 C12 121.8(10) . .
C9 C10 C11 118.1(11) . .
N1 C11 C10 128.8(11) . .
C13 C12 C16 117.3(9) . .
C13 C12 C9 121.2(10) . .
C16 C12 C9 121.5(9) . .
C12 C13 C14 118.5(10) . .
N2 C14 C13 122.9(9) . .
N2 C15 C16 122.8(9) . .
C15 C16 C12 118.9(10) . .
C21 C17 C18 107.9(10) . .
C21 C17 C22 130.0(13) . .
C18 C17 C22 122.1(12) . .
C21 C17 Rh1 71.7(6) . .
C18 C17 Rh1 71.1(6) . .
C22 C17 Rh1 125.2(9) . .
C23 C18 C19 131.8(15) . .
C23 C18 C17 124.7(14) . .
C19 C18 C17 103.5(10) . .
C23 C18 Rh1 124.9(9) . .
C19 C18 Rh1 71.3(7) . .
C17 C18 Rh1 68.4(6) . .
C20 C19 C18 111.2(12) . .
C20 C19 C24 125.7(14) . .
C18 C19 C24 123.1(14) . .
C20 C19 Rh1 69.4(8) . .
C18 C19 Rh1 69.9(6) . .
C24 C19 Rh1 128.1(10) . .
C21 C20 C19 107.5(12) . .
C21 C20 C25 125.7(14) . .
C19 C20 C25 126.0(14) . .
C21 C20 Rh1 71.7(7) . .
C19 C20 Rh1 72.7(8) . .
C25 C20 Rh1 129.0(10) . .
C20 C21 C17 109.6(11) . .
C20 C21 C26 126.6(14) . .
C17 C21 C26 123.4(15) . .
C20 C21 Rh1 70.4(7) . .
C17 C21 Rh1 69.5(6) . .
C26 C21 Rh1 121.4(9) . .
C31 C27 C28 109.0(13) . .
C31 C27 C32 126.3(18) . .
C28 C27 C32 124.7(16) . .
C31 C27 Rh2 68.4(7) . .
C28 C27 Rh2 71.6(7) . .
C32 C27 Rh2 125.2(10) . .
C33 C28 C29 126.3(18) . .
C33 C28 C27 130.2(18) . .
C29 C28 C27 103.4(12) . .
C33 C28 Rh2 127.1(10) . .
C29 C28 Rh2 66.6(7) . .
C27 C28 Rh2 68.5(7) . .
C30 C29 C28 109.6(13) . .
C30 C29 C34 127.3(14) . .
C28 C29 C34 122.7(15) . .
C30 C29 Rh2 73.4(7) . .
C28 C29 Rh2 73.7(7) . .
C34 C29 Rh2 125.3(10) . .
C31 C30 C29 110.5(13) . .
C31 C30 C35 125.9(16) . .
C29 C30 C35 123.1(15) . .
C31 C30 Rh2 68.6(7) . .
C29 C30 Rh2 68.3(7) . .
C35 C30 Rh2 123.7(9) . .
C36 C31 C30 129.5(18) . .
C36 C31 C27 122.6(18) . .
C30 C31 C27 106.6(13) . .
C36 C31 Rh2 130.3(11) . .
C30 C31 Rh2 73.2(7) . .
C27 C31 Rh2 71.9(7) . .
O7 S1 O5 105.7(13) . .
O7 S1 O6 116.9(16) . .
O5 S1 O6 106.9(11) . .
O7 S1 C37 107.7(12) . 3_775
O5 S1 C37 114.2(15) . 3_775
O6 S1 C37 105.8(11) . 3_775
O7 S1 S1 107.7(12) . 3_775
O5 S1 S1 114.2(15) . 3_775
O6 S1 S1 105.8(11) . 3_775
C37 S1 S1 0.0(8) 3_775 3_775

loop_
_geom_bond_atom_site_label_1
_geom_bond_atom_site_label_2
_geom_bond_distance
_geom_bond_site_symmetry_2
Rh1 C17 2.108(10) .
Rh1 O1 2.110(7) .
Rh1 C20 2.122(14) .
Rh1 N2 2.135(8) 3_665
Rh1 O2 2.137(7) .
Rh1 C21 2.138(10) .
Rh1 C18 2.146(12) .
Rh1 C19 2.164(12) .
Rh2 O4 2.090(7) .
Rh2 C29 2.095(11) .
Rh2 C31 2.101(13) .
Rh2 N1 2.113(8) .
Rh2 O3 2.136(7) .
Rh2 C27 2.148(13) .
Rh2 C30 2.160(11) .
Rh2 C28 2.191(13) .
Cl1 C3 1.689(10) .
Cl2 C6 1.705(11) .
O1 C1 1.255(10) .
O2 C2 1.264(10) .
O3 C4 1.246(10) .
O4 C5 1.285(11) .
N1 C11 1.238(13) .
N1 C7 1.381(14) .
N2 C14 1.291(13) .
N2 C15 1.327(13) .
N2 Rh1 2.135(8) 3_665
C1 C6 1.382(13) .
C1 C2 1.532(13) .
C2 C3 1.397(12) .
C3 C4 1.400(13) .
C4 C5 1.507(13) .
C5 C6 1.382(14) .
C7 C8 1.372(15) .
C8 C9 1.393(15) .
C9 C10 1.365(15) .
C9 C12 1.466(15) .
C10 C11 1.384(16) .
C12 C13 1.393(14) .
C12 C16 1.398(14) .
C13 C14 1.415(14) .
C15 C16 1.389(15) .
C17 C21 1.412(16) .
C17 C18 1.471(16) .
C17 C22 1.540(18) .
C18 C23 1.418(18) .
C18 C19 1.432(17) .
C19 C20 1.392(18) .
C19 C24 1.469(18) .
C20 C21 1.384(18) .
C20 C25 1.525(19) .
C21 C26 1.524(19) .
C27 C31 1.445(19) .
C27 C28 1.48(2) .
C27 C32 1.51(2) .
C28 C33 1.44(2) .
C28 C29 1.457(19) .
C29 C30 1.395(18) .
C29 C34 1.49(2) .
C30 C31 1.394(18) .
C30 C35 1.474(18) .
C31 C36 1.37(2) .
S1 O7 1.334(16) .
S1 O5 1.339(16) .
S1 O6 1.389(16) .
S1 C37 1.65(2) 3_775
S1 S1 1.65(2) 3_775
